data_7219878
loop_
_publ_author_name
'Zhang, Sheng'
'Liu, Xiangyu'
'Yang, Qi'
'Wei, Qing'
'Xie, Gang'
'Chen, Sanping'

_publ_section_title
;
 Mixed-metal--organic frameworks (M&#x2032;MOFs) from 1D to 3D based on
 the &#x201C;organic&#x201D; connectivity and the inorganic connectivity:
 syntheses, structures and magnetic properties
;
_journal_issue 17
_journal_name_full CrystEngComm
_journal_page_first 3312
_journal_paper_doi 10.1039/C5CE00126A
_journal_volume 17
_journal_year 2015
_chemical_formula_sum 'C12 H24 Cl2 N4 Ni O18 Sr2'
_chemical_formula_weight 817.20
_chemical_name_systematic
; 
 ? 
;
_space_group_IT_number 2
_symmetry_cell_setting triclinic
_symmetry_space_group_name_Hall '-P 1'
_symmetry_space_group_name_H-M 'P -1'
_atom_sites_solution_hydrogens geom
_atom_sites_solution_primary direct
_atom_sites_solution_secondary difmap
_audit_creation_method SHELXL-97
_audit_update_record
;
2015-03-10 deposited with the CCDC.
2015-03-11 downloaded from the CCDC.
;
_cell_angle_alpha 96.312(4)
_cell_angle_beta 95.186(3)
_cell_angle_gamma 97.792(4)
_cell_formula_units_Z 1
_cell_length_a 6.6133(15)
_cell_length_b 7.6512(17)
_cell_length_c 13.778(3)
_cell_measurement_reflns_used 3524
_cell_measurement_temperature 296(2)
_cell_measurement_theta_max 25.10
_cell_measurement_theta_min 1.96
_cell_volume 682.6(3)
_computing_structure_refinement 'SHELXL-97 (Sheldrick, 1997)'
_computing_structure_solution 'SHELXS-97 (Sheldrick, 1990)'
_diffrn_ambient_temperature 296(2)
_diffrn_measured_fraction_theta_full 0.983
_diffrn_measured_fraction_theta_max 0.983
_diffrn_radiation_monochromator graphite
_diffrn_radiation_source 'fine-focus sealed tube'
_diffrn_radiation_type MoK\a
_diffrn_radiation_wavelength 0.71073
_diffrn_reflns_av_R_equivalents 0.0200
_diffrn_reflns_av_sigmaI/netI 0.0451
_diffrn_reflns_limit_h_max 8
_diffrn_reflns_limit_h_min -7
_diffrn_reflns_limit_k_max 9
_diffrn_reflns_limit_k_min -4
_diffrn_reflns_limit_l_max 14
_diffrn_reflns_limit_l_min -16
_diffrn_reflns_number 3616
_diffrn_reflns_theta_full 25.68
_diffrn_reflns_theta_max 25.68
_diffrn_reflns_theta_min 2.93
_exptl_absorpt_coefficient_mu 4.855
_exptl_absorpt_correction_T_max 0.9019
_exptl_absorpt_correction_T_min 0.7973
_exptl_absorpt_correction_type multi-scan
_exptl_absorpt_process_details SADABS
_exptl_crystal_colour pink
_exptl_crystal_density_diffrn 1.988
_exptl_crystal_density_method 'not measured'
_exptl_crystal_description block
_exptl_crystal_F_000 406
_exptl_crystal_size_max 0.27
_exptl_crystal_size_mid 0.19
_exptl_crystal_size_min 0.12
_refine_diff_density_max 0.432
_refine_diff_density_min -0.507
_refine_diff_density_rms 0.098
_refine_ls_extinction_method none
_refine_ls_goodness_of_fit_ref 1.008
_refine_ls_hydrogen_treatment mixed
_refine_ls_matrix_type full
_refine_ls_number_parameters 208
_refine_ls_number_reflns 2548
_refine_ls_number_restraints 10
_refine_ls_restrained_S_all 1.006
_refine_ls_R_factor_all 0.0473
_refine_ls_R_factor_gt 0.0365
_refine_ls_shift/su_max 0.000
_refine_ls_shift/su_mean 0.000
_refine_ls_structure_factor_coef Fsqd
_refine_ls_weighting_details 'calc w=1/[\s^2^(Fo^2^)+(0.0400P)^2^+0.9000P] where P=(Fo^2^+2Fc^2^)/3'
_refine_ls_weighting_scheme calc
_refine_ls_wR_factor_gt 0.0820
_refine_ls_wR_factor_ref 0.0882
_reflns_number_gt 2142
_reflns_number_total 2548
_reflns_threshold_expression >2sigma(I)
_cod_data_source_file c5ce00126a2.cif
_cod_data_source_block 5
_cod_depositor_comments 'Adding full bibliography for 7219869--7219878.cif.'
_cod_original_sg_symbol_H-M p-1
_cod_database_code 7219878

loop_
_symmetry_equiv_pos_as_xyz
'x, y, z'
'-x, -y, -z'

loop_
_atom_site_label
_atom_site_type_symbol
_atom_site_fract_x
_atom_site_fract_y
_atom_site_fract_z
_atom_site_U_iso_or_equiv
_atom_site_adp_type
_atom_site_occupancy
_atom_site_symmetry_multiplicity
_atom_site_calc_flag
_atom_site_refinement_flags
Sr1 Sr 0.78820(6) 0.64112(5) 0.09305(3) 0.02562(14) Uani 1 1 d .
Ni1 Ni 0.5000 0.5000 0.5000 0.02279(19) Uani 1 2 d S
O1 O 0.6173(4) 0.5407(4) 0.3697(2) 0.0273(7) Uani 1 1 d .
O2 O 0.5304(5) 0.5059(4) 0.2069(2) 0.0350(8) Uani 1 1 d .
O3 O 0.2217(5) 0.2004(4) 0.0750(2) 0.0339(7) Uani 1 1 d .
O4 O 0.0837(5) 0.4498(4) 0.0891(2) 0.0360(8) Uani 1 1 d .
O5 O 0.4061(5) 0.7496(4) 0.5056(2) 0.0342(7) Uani 1 1 d D
H5A H 0.461(7) 0.827(5) 0.550(3) 0.051 Uiso 1 1 d D
H5B H 0.407(8) 0.804(7) 0.457(3) 0.051 Uiso 1 1 d D
O6 O 0.6654(6) 0.9455(6) 0.1432(3) 0.0571(11) Uani 1 1 d D
H6A H 0.736(9) 1.043(4) 0.156(5) 0.086 Uiso 1 1 d D
H6B H 0.602(10) 0.945(10) 0.191(3) 0.086 Uiso 1 1 d D
O7 O 0.9442(6) 0.6964(7) 0.2766(3) 0.0629(12) Uani 1 1 d D
H7B H 0.873(9) 0.657(9) 0.317(4) 0.094 Uiso 1 1 d D
H7A H 1.040(8) 0.771(7) 0.303(5) 0.094 Uiso 1 1 d D
O8 O 0.5996(5) 0.3326(5) 0.0077(3) 0.0378(8) Uani 1 1 d D
H8A H 0.665(8) 0.263(6) -0.020(4) 0.057 Uiso 1 1 d D
H8B H 0.564(9) 0.271(7) 0.050(3) 0.057 Uiso 1 1 d D
O9 O 1.1431(5) 0.8551(4) 0.1065(2) 0.0337(7) Uani 1 1 d D
H9A H 1.172(8) 0.957(3) 0.094(4) 0.050 Uiso 1 1 d D
H9B H 1.199(8) 0.865(7) 0.1626(16) 0.050 Uiso 1 1 d D
N1 N 0.2490(5) 0.3902(4) 0.4022(2) 0.0234(8) Uani 1 1 d .
N2 N -0.0392(5) 0.2203(5) 0.2512(3) 0.0305(9) Uani 1 1 d .
C1 C -0.0698(6) 0.2153(6) 0.3448(3) 0.0341(11) Uani 1 1 d .
H1 H -0.1904 0.1513 0.3599 0.041 Uiso 1 1 calc R
C2 C 0.0726(6) 0.3028(6) 0.4211(3) 0.0307(10) Uani 1 1 d .
H2 H 0.0439 0.3000 0.4858 0.037 Uiso 1 1 calc R
C3 C 0.2840(6) 0.3963(5) 0.3079(3) 0.0207(8) Uani 1 1 d .
C4 C 0.1368(6) 0.3140(5) 0.2326(3) 0.0219(9) Uani 1 1 d .
C5 C 0.1502(6) 0.3227(6) 0.1237(3) 0.0242(9) Uani 1 1 d .
C6 C 0.4950(6) 0.4882(6) 0.2918(3) 0.0245(9) Uani 1 1 d .
Cl1 Cl 0.37858(19) 0.95509(16) 0.32572(8) 0.0389(3) Uani 1 1 d .

loop_
_atom_site_aniso_label
_atom_site_aniso_U_11
_atom_site_aniso_U_22
_atom_site_aniso_U_33
_atom_site_aniso_U_23
_atom_site_aniso_U_13
_atom_site_aniso_U_12
Sr1 0.0255(2) 0.0297(2) 0.0188(2) 0.00059(16) 0.00234(15) -0.00433(16)
Ni1 0.0233(4) 0.0286(4) 0.0136(4) 0.0013(3) 0.0007(3) -0.0042(3)
O1 0.0236(15) 0.0393(18) 0.0152(15) 0.0036(12) 0.0012(12) -0.0087(13)
O2 0.0329(17) 0.051(2) 0.0158(16) 0.0048(13) 0.0028(13) -0.0137(15)
O3 0.0448(19) 0.0323(18) 0.0248(17) 0.0010(14) 0.0075(14) 0.0056(15)
O4 0.0420(18) 0.042(2) 0.0261(17) 0.0103(14) 0.0013(14) 0.0096(15)
O5 0.0447(19) 0.0306(19) 0.0255(18) 0.0031(14) 0.0018(15) 0.0007(15)
O6 0.038(2) 0.062(3) 0.060(3) -0.030(2) 0.0081(18) -0.0062(18)
O7 0.043(2) 0.102(4) 0.029(2) 0.001(2) -0.0003(17) -0.034(2)
O8 0.0332(18) 0.038(2) 0.040(2) -0.0037(15) 0.0105(15) -0.0021(15)
O9 0.0370(18) 0.0290(18) 0.0317(18) 0.0036(15) -0.0002(14) -0.0044(15)
N1 0.0253(18) 0.028(2) 0.0151(17) 0.0011(14) 0.0030(14) -0.0029(15)
N2 0.0272(19) 0.039(2) 0.0201(19) -0.0034(16) 0.0004(15) -0.0063(16)
C1 0.022(2) 0.045(3) 0.032(3) 0.000(2) 0.0086(19) -0.0092(19)
C2 0.029(2) 0.045(3) 0.015(2) 0.0018(19) 0.0057(18) -0.006(2)
C3 0.023(2) 0.024(2) 0.014(2) 0.0007(16) 0.0002(16) 0.0016(16)
C4 0.024(2) 0.023(2) 0.018(2) 0.0016(16) 0.0024(16) 0.0013(17)
C5 0.025(2) 0.025(2) 0.020(2) 0.0038(18) -0.0006(17) -0.0038(18)
C6 0.026(2) 0.027(2) 0.019(2) 0.0030(17) 0.0032(17) 0.0010(17)
Cl1 0.0442(7) 0.0396(7) 0.0291(6) 0.0026(5) -0.0050(5) 0.0000(5)

loop_
_atom_type_symbol
_atom_type_description
_atom_type_scat_dispersion_real
_atom_type_scat_dispersion_imag
_atom_type_scat_source
C C 0.0033 0.0016 'International Tables Vol C Tables 4.2.6.8 and 6.1.1.4'
H H 0.0000 0.0000 'International Tables Vol C Tables 4.2.6.8 and 6.1.1.4'
Ni Ni 0.3393 1.1124 'International Tables Vol C Tables 4.2.6.8 and 6.1.1.4'
N N 0.0061 0.0033 'International Tables Vol C Tables 4.2.6.8 and 6.1.1.4'
O O 0.0106 0.0060 'International Tables Vol C Tables 4.2.6.8 and 6.1.1.4'
Sr Sr -1.5307 3.2498 'International Tables Vol C Tables 4.2.6.8 and 6.1.1.4'
Cl Cl 0.1484 0.1585 'International Tables Vol C Tables 4.2.6.8 and 6.1.1.4'

loop_
_geom_angle_atom_site_label_1
_geom_angle_atom_site_label_2
_geom_angle_atom_site_label_3
_geom_angle
_geom_angle_site_symmetry_1
_geom_angle_site_symmetry_3
O4 Sr1 O2 107.24(10) 1_655 .
O4 Sr1 O7 78.77(13) 1_655 .
O2 Sr1 O7 68.73(10) . .
O4 Sr1 O6 149.00(11) 1_655 .
O2 Sr1 O6 86.78(12) . .
O7 Sr1 O6 81.07(16) . .
O4 Sr1 O8 77.60(11) 1_655 .
O2 Sr1 O8 70.52(10) . .
O7 Sr1 O8 123.35(13) . .
O6 Sr1 O8 133.39(11) . .
O4 Sr1 O9 71.10(11) 1_655 .
O2 Sr1 O9 139.53(10) . .
O7 Sr1 O9 71.44(11) . .
O6 Sr1 O9 80.29(11) . .
O8 Sr1 O9 141.82(10) . .
O4 Sr1 O3 106.96(9) 1_655 2_665
O2 Sr1 O3 138.43(10) . 2_665
O7 Sr1 O3 141.49(12) . 2_665
O6 Sr1 O3 75.67(12) . 2_665
O8 Sr1 O3 94.71(11) . 2_665
O9 Sr1 O3 74.67(10) . 2_665
O4 Sr1 O4 63.54(11) 1_655 2_665
O2 Sr1 O4 138.14(10) . 2_665
O7 Sr1 O4 137.98(12) . 2_665
O6 Sr1 O4 122.92(12) . 2_665
O8 Sr1 O4 67.62(10) . 2_665
O9 Sr1 O4 79.00(10) . 2_665
O3 Sr1 O4 47.66(9) 2_665 2_665
O4 Sr1 O8 141.47(10) 1_655 2_665
O2 Sr1 O8 77.30(10) . 2_665
O7 Sr1 O8 134.74(12) . 2_665
O6 Sr1 O8 67.70(11) . 2_665
O8 Sr1 O8 67.84(13) . 2_665
O9 Sr1 O8 130.07(10) . 2_665
O3 Sr1 O8 61.21(10) 2_665 2_665
O4 Sr1 O8 87.22(9) 2_665 2_665
O4 Sr1 C5 85.62(11) 1_655 2_665
O2 Sr1 C5 143.23(10) . 2_665
O7 Sr1 C5 147.92(11) . 2_665
O6 Sr1 C5 99.64(14) . 2_665
O8 Sr1 C5 79.34(11) . 2_665
O9 Sr1 C5 77.05(10) . 2_665
O3 Sr1 C5 24.02(10) 2_665 2_665
O4 Sr1 C5 23.72(10) 2_665 2_665
O8 Sr1 C5 72.04(10) 2_665 2_665
O4 Sr1 Sr1 111.55(8) 1_655 2_665
O2 Sr1 Sr1 70.71(7) . 2_665
O7 Sr1 Sr1 139.37(8) . 2_665
O6 Sr1 Sr1 99.09(9) . 2_665
O8 Sr1 Sr1 35.56(8) . 2_665
O9 Sr1 Sr1 149.04(7) . 2_665
O3 Sr1 Sr1 75.23(7) 2_665 2_665
O4 Sr1 Sr1 75.52(7) 2_665 2_665
O8 Sr1 Sr1 32.28(7) 2_665 2_665
C5 Sr1 Sr1 72.53(7) 2_665 2_665
O4 Sr1 Sr1 32.90(7) 1_655 2_765
O2 Sr1 Sr1 128.36(8) . 2_765
O7 Sr1 Sr1 109.87(11) . 2_765
O6 Sr1 Sr1 144.86(10) . 2_765
O8 Sr1 Sr1 69.31(7) . 2_765
O9 Sr1 Sr1 72.53(7) . 2_765
O3 Sr1 Sr1 75.96(7) 2_665 2_765
O4 Sr1 Sr1 30.64(6) 2_665 2_765
O8 Sr1 Sr1 114.58(7) 2_665 2_765
C5 Sr1 Sr1 53.21(8) 2_665 2_765
Sr1 Sr1 Sr1 93.29(2) 2_665 2_765
O1 Ni1 O1 180 2_666 .
O1 Ni1 N1 80.04(12) 2_666 2_666
O1 Ni1 N1 99.96(12) . 2_666
O1 Ni1 N1 99.96(12) 2_666 .
O1 Ni1 N1 80.04(12) . .
N1 Ni1 N1 180 2_666 .
O1 Ni1 O5 89.07(12) 2_666 2_666
O1 Ni1 O5 90.93(12) . 2_666
N1 Ni1 O5 91.24(13) 2_666 2_666
N1 Ni1 O5 88.76(14) . 2_666
O1 Ni1 O5 90.93(12) 2_666 .
O1 Ni1 O5 89.07(12) . .
N1 Ni1 O5 88.76(14) 2_666 .
N1 Ni1 O5 91.24(13) . .
O5 Ni1 O5 180 2_666 .
C6 O1 Ni1 116.0(2) . .
C6 O2 Sr1 146.5(3) . .
C5 O3 Sr1 94.1(3) . 2_665
C5 O4 Sr1 143.3(3) . 1_455
C5 O4 Sr1 92.7(3) . 2_665
Sr1 O4 Sr1 116.46(11) 1_455 2_665
Ni1 O5 H5A 118(4) . .
Ni1 O5 H5B 120(4) . .
H5A O5 H5B 102(5) . .
Sr1 O6 H6A 128(5) . .
Sr1 O6 H6B 113(5) . .
H6A O6 H6B 100(7) . .
Sr1 O7 H7B 117(5) . .
Sr1 O7 H7A 129(5) . .
H7B O7 H7A 112(7) . .
Sr1 O8 Sr1 112.16(13) . 2_665
Sr1 O8 H8A 120(4) . .
Sr1 O8 H8A 115(4) 2_665 .
Sr1 O8 H8B 109(4) . .
Sr1 O8 H8B 101(4) 2_665 .
H8A O8 H8B 97(6) . .
Sr1 O9 H9A 132(4) . .
Sr1 O9 H9B 109(4) . .
H9A O9 H9B 100(5) . .
C2 N1 C3 118.5(3) . .
C2 N1 Ni1 128.1(3) . .
C3 N1 Ni1 113.0(3) . .
C1 N2 C4 117.1(4) . .
N2 C1 C2 122.1(4) . .
N2 C1 H1 118.9 . .
C2 C1 H1 118.9 . .
N1 C2 C1 120.4(4) . .
N1 C2 H2 119.8 . .
C1 C2 H2 119.8 . .
N1 C3 C4 120.3(4) . .
N1 C3 C6 115.6(3) . .
C4 C3 C6 124.1(3) . .
N2 C4 C3 121.5(4) . .
N2 C4 C5 113.0(3) . .
C3 C4 C5 125.5(4) . .
O4 C5 O3 125.1(4) . .
O4 C5 C4 116.4(4) . .
O3 C5 C4 118.5(4) . .
O4 C5 Sr1 63.6(2) . 2_665
O3 C5 Sr1 61.9(2) . 2_665
C4 C5 Sr1 175.4(3) . 2_665
O2 C6 O1 126.8(4) . .
O2 C6 C3 118.0(4) . .
O1 C6 C3 115.3(3) . .

loop_
_geom_bond_atom_site_label_1
_geom_bond_atom_site_label_2
_geom_bond_distance
_geom_bond_site_symmetry_2
Sr1 O4 2.597(3) 1_655
Sr1 O2 2.608(3) .
Sr1 O7 2.610(4) .
Sr1 O6 2.612(4) .
Sr1 O8 2.614(3) .
Sr1 O9 2.653(3) .
Sr1 O3 2.729(3) 2_665
Sr1 O4 2.768(3) 2_665
Sr1 O8 2.847(4) 2_665
Sr1 C5 3.087(4) 2_665
Ni1 O1 2.057(3) 2_666
Ni1 O1 2.057(3) .
Ni1 N1 2.061(3) 2_666
Ni1 N1 2.061(3) .
Ni1 O5 2.082(3) 2_666
Ni1 O5 2.082(3) .
O1 C6 1.276(5) .
O2 C6 1.232(5) .
O3 C5 1.260(5) .
O3 Sr1 2.729(3) 2_665
O4 C5 1.244(5) .
O4 Sr1 2.597(3) 1_455
O4 Sr1 2.768(3) 2_665
O5 H5A 0.822(10) .
O5 H5B 0.822(10) .
O6 H6A 0.819(10) .
O6 H6B 0.817(10) .
O7 H7B 0.819(10) .
O7 H7A 0.819(10) .
O8 Sr1 2.847(4) 2_665
O8 H8A 0.816(10) .
O8 H8B 0.817(10) .
O9 H9A 0.817(10) .
O9 H9B 0.817(10) .
N1 C2 1.325(5) .
N1 C3 1.345(5) .
N2 C1 1.327(6) .
N2 C4 1.343(5) .
C1 C2 1.391(6) .
C1 H1 0.9300 .
C2 H2 0.9300 .
C3 C4 1.388(5) .
C3 C6 1.521(5) .
C4 C5 1.519(5) .
C5 Sr1 3.087(4) 2_665

loop_
_geom_torsion_atom_site_label_1
_geom_torsion_atom_site_label_2
_geom_torsion_atom_site_label_3
_geom_torsion_atom_site_label_4
_geom_torsion
_geom_torsion_site_symmetry_1
_geom_torsion_site_symmetry_4
O1 Ni1 O1 C6 151(100) 2_666 .
N1 Ni1 O1 C6 -179.0(3) 2_666 .
N1 Ni1 O1 C6 1.0(3) . .
O5 Ni1 O1 C6 89.6(3) 2_666 .
O5 Ni1 O1 C6 -90.4(3) . .
O4 Sr1 O2 C6 75.0(6) 1_655 .
O7 Sr1 O2 C6 4.8(5) . .
O6 Sr1 O2 C6 -76.8(6) . .
O8 Sr1 O2 C6 144.6(6) . .
O9 Sr1 O2 C6 -5.9(6) . .
O3 Sr1 O2 C6 -140.9(5) 2_665 .
O4 Sr1 O2 C6 144.3(5) 2_665 .
O8 Sr1 O2 C6 -144.7(6) 2_665 .
C5 Sr1 O2 C6 -178.6(5) 2_665 .
Sr1 Sr1 O2 C6 -177.6(6) 2_665 .
Sr1 Sr1 O2 C6 103.9(5) 2_765 .
O4 Sr1 O8 Sr1 -162.62(14) 1_655 2_665
O2 Sr1 O8 Sr1 83.82(13) . 2_665
O7 Sr1 O8 Sr1 129.92(15) . 2_665
O6 Sr1 O8 Sr1 18.4(2) . 2_665
O9 Sr1 O8 Sr1 -127.34(15) . 2_665
O3 Sr1 O8 Sr1 -56.27(12) 2_665 2_665
O4 Sr1 O8 Sr1 -96.38(14) 2_665 2_665
O8 Sr1 O8 Sr1 0.0 2_665 2_665
C5 Sr1 O8 Sr1 -74.81(13) 2_665 2_665
Sr1 Sr1 O8 Sr1 -129.34(13) 2_765 2_665
O1 Ni1 N1 C2 -6.1(4) 2_666 .
O1 Ni1 N1 C2 173.9(4) . .
N1 Ni1 N1 C2 177(100) 2_666 .
O5 Ni1 N1 C2 82.7(4) 2_666 .
O5 Ni1 N1 C2 -97.3(4) . .
O1 Ni1 N1 C3 -179.1(3) 2_666 .
O1 Ni1 N1 C3 0.9(3) . .
N1 Ni1 N1 C3 4(100) 2_666 .
O5 Ni1 N1 C3 -90.3(3) 2_666 .
O5 Ni1 N1 C3 89.7(3) . .
C4 N2 C1 C2 0.1(7) . .
C3 N1 C2 C1 1.9(7) . .
Ni1 N1 C2 C1 -170.7(3) . .
N2 C1 C2 N1 -2.3(8) . .
C2 N1 C3 C4 0.6(6) . .
Ni1 N1 C3 C4 174.3(3) . .
C2 N1 C3 C6 -176.1(4) . .
Ni1 N1 C3 C6 -2.4(4) . .
C1 N2 C4 C3 2.5(6) . .
C1 N2 C4 C5 -175.8(4) . .
N1 C3 C4 N2 -2.9(6) . .
C6 C3 C4 N2 173.5(4) . .
N1 C3 C4 C5 175.1(4) . .
C6 C3 C4 C5 -8.5(7) . .
Sr1 O4 C5 O3 137.1(4) 1_455 .
Sr1 O4 C5 O3 -7.1(4) 2_665 .
Sr1 O4 C5 C4 -41.0(6) 1_455 .
Sr1 O4 C5 C4 174.8(3) 2_665 .
Sr1 O4 C5 Sr1 144.2(5) 1_455 2_665
Sr1 O3 C5 O4 7.2(5) 2_665 .
Sr1 O3 C5 C4 -174.7(3) 2_665 .
N2 C4 C5 O4 90.5(5) . .
C3 C4 C5 O4 -87.7(5) . .
N2 C4 C5 O3 -87.7(5) . .
C3 C4 C5 O3 94.1(5) . .
N2 C4 C5 Sr1 179(100) . 2_665
C3 C4 C5 Sr1 1(4) . 2_665
Sr1 O2 C6 O1 -5.2(9) . .
Sr1 O2 C6 C3 174.2(3) . .
Ni1 O1 C6 O2 176.8(4) . .
Ni1 O1 C6 C3 -2.6(5) . .
N1 C3 C6 O2 -176.1(4) . .
C4 C3 C6 O2 7.3(6) . .
N1 C3 C6 O1 3.4(5) . .
C4 C3 C6 O1 -173.2(4) . .
